data_4025701
loop_
_publ_author_name
'Dae Won Cho'
'Ramakrishnan Parthasarathi'
'Adam S. Pimentel'
'Gabriel D. Maestas'
'Hea Jung Park'
'Ung Chan Yoon'
'Debra Dunaway-Mariano'
'S. Gnanakaran'
'Paul Langan'
'Patrick S. Mariano'

_publ_section_title
;
 Nature and Kinetic Analysis of Carbon-Carbon Bond Fragmentation Reactions
 of Cation Radicals Derived from SET-Oxidation of Lignin Model Compounds
;
_journal_name_full 'Journal of Organic Chemistry'
_journal_page_first 6549
_journal_page_last 6562
_journal_paper_doi 10.1021/jo1012509
_journal_volume 75
_journal_year 2010
_chemical_formula_sum 'C21 H26 O6'
_chemical_formula_weight 374.42
_chemical_name_systematic
; 
 ? 
;
_space_group_IT_number 61
_symmetry_cell_setting orthorhombic
_symmetry_space_group_name_Hall '-P 2ac 2ab'
_symmetry_space_group_name_H-M 'P b c a'
_atom_sites_solution_hydrogens geom
_atom_sites_solution_primary direct
_atom_sites_solution_secondary difmap
_audit_creation_method SHELXL-97
_cell_angle_alpha 90.00
_cell_angle_beta 90.00
_cell_angle_gamma 90.00
_cell_formula_units_Z 8
_cell_length_a 10.5863(3)
_cell_length_b 14.0010(4)
_cell_length_c 25.4484(8)
_cell_measurement_reflns_used 9717
_cell_measurement_temperature 183(2)
_cell_measurement_theta_max 31.52
_cell_measurement_theta_min 2.54
_cell_volume 3771.93(19)
_computing_cell_refinement 'Bruker SAINT'
_computing_data_collection 'Bruker APEX2'
_computing_data_reduction 'Bruker SAINT'
_computing_molecular_graphics 'Bruker SHELXTL'
_computing_publication_material 'Bruker SHELXTL'
_computing_structure_refinement 'SHELXL-97 (Sheldrick, 2008)'
_computing_structure_solution 'SHELXS-97 (Sheldrick, 2008)'
_diffrn_ambient_temperature 183(2)
_diffrn_measured_fraction_theta_full 0.999
_diffrn_measured_fraction_theta_max 0.999
_diffrn_measurement_device_type 'Bruker APEX-II CCD'
_diffrn_measurement_method '\f and \w scans'
_diffrn_radiation_monochromator graphite
_diffrn_radiation_source 'fine-focus sealed tube'
_diffrn_radiation_type MoK\a
_diffrn_radiation_wavelength 0.71073
_diffrn_reflns_av_R_equivalents 0.0321
_diffrn_reflns_av_sigmaI/netI 0.0140
_diffrn_reflns_limit_h_max 15
_diffrn_reflns_limit_h_min -15
_diffrn_reflns_limit_k_max 20
_diffrn_reflns_limit_k_min -20
_diffrn_reflns_limit_l_max 37
_diffrn_reflns_limit_l_min -37
_diffrn_reflns_number 86328
_diffrn_reflns_theta_full 31.56
_diffrn_reflns_theta_max 31.56
_diffrn_reflns_theta_min 2.50
_exptl_absorpt_coefficient_mu 0.096
_exptl_absorpt_correction_T_max 0.9834
_exptl_absorpt_correction_T_min 0.9592
_exptl_absorpt_correction_type multi-scan
_exptl_absorpt_process_details Bruker,SADABS
_exptl_crystal_colour colourless
_exptl_crystal_density_diffrn 1.319
_exptl_crystal_density_method 'not measured'
_exptl_crystal_description cut-prism
_exptl_crystal_F_000 1600
_exptl_crystal_size_max 0.44
_exptl_crystal_size_mid 0.30
_exptl_crystal_size_min 0.17
_refine_diff_density_max 0.498
_refine_diff_density_min -0.202
_refine_diff_density_rms 0.050
_refine_ls_extinction_method none
_refine_ls_goodness_of_fit_ref 1.000
_refine_ls_hydrogen_treatment noref
_refine_ls_matrix_type full
_refine_ls_number_parameters 250
_refine_ls_number_reflns 6309
_refine_ls_number_restraints 0
_refine_ls_restrained_S_all 1.000
_refine_ls_R_factor_all 0.0518
_refine_ls_R_factor_gt 0.0420
_refine_ls_shift/su_max 0.001
_refine_ls_shift/su_mean 0.000
_refine_ls_structure_factor_coef Fsqd
_refine_ls_weighting_details 'calc w=1/[\s^2^(Fo^2^)+(0.1000P)^2^+0.6674P] where P=(Fo^2^+2Fc^2^)/3'
_refine_ls_weighting_scheme calc
_refine_ls_wR_factor_gt 0.1279
_refine_ls_wR_factor_ref 0.1429
_reflns_number_gt 5287
_reflns_number_total 6309
_reflns_threshold_expression >2sigma(I)
_cod_data_source_file jo1012509_si_001.cif
_cod_data_source_block pm93
_cod_depositor_comments
;
The following automatic conversions were performed:

'_symmetry_cell_setting' value 'Orthorhombic' changed to
'orthorhombic' according to the built-in table from CIF Core
dictionary named 'cif_core.dic' version 2.4.1 from 2010-06-29.

Automatic conversion script
Id: cif_fix_values 1646 2011-03-28 12:23:43Z adriana 
;
_cod_database_code 4025701

loop_
_symmetry_equiv_pos_as_xyz
'x, y, z'
'-x+1/2, -y, z+1/2'
'-x, y+1/2, -z+1/2'
'x+1/2, -y+1/2, -z'
'-x, -y, -z'
'x-1/2, y, -z-1/2'
'x, -y-1/2, z-1/2'
'-x-1/2, y-1/2, z'

loop_
_atom_site_label
_atom_site_type_symbol
_atom_site_fract_x
_atom_site_fract_y
_atom_site_fract_z
_atom_site_U_iso_or_equiv
_atom_site_adp_type
_atom_site_occupancy
_atom_site_symmetry_multiplicity
_atom_site_calc_flag
_atom_site_refinement_flags
_atom_site_disorder_assembly
_atom_site_disorder_group
C1 C 0.74769(9) 0.49984(7) 0.02963(4) 0.02446(18) Uani 1 1 d . . .
O1 O 0.84214(6) 0.48197(5) 0.06850(3) 0.02632(15) Uani 1 1 d . . .
O2 O 0.66621(6) 0.57581(5) 0.04615(3) 0.02356(15) Uani 1 1 d . . .
C2 C 0.79339(10) 0.46468(7) 0.12001(4) 0.02701(19) Uani 1 1 d . . .
H2A H 0.8645 0.4569 0.1449 0.032 Uiso 1 1 calc R . .
H2B H 0.7442 0.4046 0.1199 0.032 Uiso 1 1 calc R . .
C3 C 0.70873(8) 0.54683(7) 0.13844(4) 0.02239(17) Uani 1 1 d . . .
H3 H 0.6652 0.5251 0.1712 0.027 Uiso 1 1 calc R . .
C4 C 0.60646(8) 0.55931(7) 0.09589(4) 0.02166(17) Uani 1 1 d . . .
H4 H 0.5572 0.4985 0.0935 0.026 Uiso 1 1 calc R . .
C5 C 0.81760(11) 0.53811(8) -0.01771(4) 0.0322(2) Uani 1 1 d . . .
H5A H 0.8587 0.5986 -0.0085 0.048 Uiso 1 1 calc R . .
H5B H 0.7578 0.5488 -0.0465 0.048 Uiso 1 1 calc R . .
H5C H 0.8817 0.4918 -0.0288 0.048 Uiso 1 1 calc R . .
C6 C 0.67364(11) 0.40967(8) 0.01669(5) 0.0342(2) Uani 1 1 d . . .
H6A H 0.7300 0.3628 0.0003 0.051 Uiso 1 1 calc R . .
H6B H 0.6049 0.4253 -0.0076 0.051 Uiso 1 1 calc R . .
H6C H 0.6383 0.3828 0.0491 0.051 Uiso 1 1 calc R . .
C7 C 0.78350(8) 0.63541(7) 0.15226(3) 0.02230(17) Uani 1 1 d . . .
C8 C 0.87023(9) 0.67678(7) 0.11723(3) 0.02225(17) Uani 1 1 d . . .
H8 H 0.8788 0.6514 0.0828 0.027 Uiso 1 1 calc R . .
C9 C 0.94329(8) 0.75398(7) 0.13220(3) 0.02155(17) Uani 1 1 d . . .
O3 O 1.03009(7) 0.79854(5) 0.10065(3) 0.02579(15) Uani 1 1 d . . .
C10 C 0.93275(9) 0.79204(7) 0.18305(4) 0.02486(18) Uani 1 1 d . . .
O4 O 1.01316(8) 0.86623(6) 0.19404(3) 0.03234(17) Uani 1 1 d . . .
C11 C 0.84575(10) 0.75319(8) 0.21745(4) 0.0314(2) Uani 1 1 d . . .
H11 H 0.8365 0.7790 0.2517 0.038 Uiso 1 1 calc R . .
C12 C 0.77144(10) 0.67581(8) 0.20167(4) 0.0298(2) Uani 1 1 d . . .
H12 H 0.7111 0.6503 0.2255 0.036 Uiso 1 1 calc R . .
C13 C 1.06641(11) 0.75009(8) 0.05363(4) 0.0312(2) Uani 1 1 d . . .
H13A H 1.0943 0.6852 0.0623 0.047 Uiso 1 1 calc R . .
H13B H 1.1357 0.7849 0.0367 0.047 Uiso 1 1 calc R . .
H13C H 0.9941 0.7470 0.0296 0.047 Uiso 1 1 calc R . .
C14 C 1.02424(15) 0.89312(11) 0.24769(5) 0.0479(3) Uani 1 1 d . . .
H14A H 0.9430 0.9179 0.2602 0.072 Uiso 1 1 calc R . .
H14B H 1.0890 0.9427 0.2512 0.072 Uiso 1 1 calc R . .
H14C H 1.0483 0.8373 0.2687 0.072 Uiso 1 1 calc R . .
C15 C 0.51563(8) 0.63941(7) 0.10678(4) 0.02102(17) Uani 1 1 d . . .
C16 C 0.40059(8) 0.61778(6) 0.13138(3) 0.02057(16) Uani 1 1 d . . .
H16 H 0.3800 0.5532 0.1390 0.025 Uiso 1 1 calc R . .
C17 C 0.31678(8) 0.68997(6) 0.14459(3) 0.01968(16) Uani 1 1 d . . .
O5 O 0.20231(6) 0.67710(5) 0.16869(3) 0.02422(15) Uani 1 1 d . . .
C18 C 0.34663(8) 0.78546(6) 0.13319(4) 0.02111(17) Uani 1 1 d . . .
O6 O 0.26901(7) 0.85883(5) 0.14757(3) 0.02930(17) Uani 1 1 d . . .
H6 H 0.1957 0.8378 0.1526 0.044 Uiso 1 1 calc R . .
C19 C 0.45877(9) 0.80631(7) 0.10771(4) 0.02330(18) Uani 1 1 d . . .
H19 H 0.4782 0.8706 0.0990 0.028 Uiso 1 1 calc R . .
C20 C 0.54350(8) 0.73394(7) 0.09474(4) 0.02339(18) Uani 1 1 d . . .
H20 H 0.6206 0.7492 0.0776 0.028 Uiso 1 1 calc R . .
C21 C 0.15712(9) 0.58172(7) 0.17301(5) 0.0288(2) Uani 1 1 d . . .
H21A H 0.1509 0.5533 0.1379 0.043 Uiso 1 1 calc R . .
H21B H 0.0736 0.5820 0.1896 0.043 Uiso 1 1 calc R . .
H21C H 0.2157 0.5442 0.1945 0.043 Uiso 1 1 calc R . .

loop_
_atom_site_aniso_label
_atom_site_aniso_U_11
_atom_site_aniso_U_22
_atom_site_aniso_U_33
_atom_site_aniso_U_23
_atom_site_aniso_U_13
_atom_site_aniso_U_12
C1 0.0247(4) 0.0247(4) 0.0239(4) -0.0013(3) 0.0037(3) 0.0019(3)
O1 0.0231(3) 0.0284(3) 0.0274(3) 0.0023(3) 0.0041(2) 0.0047(2)
O2 0.0239(3) 0.0261(3) 0.0207(3) 0.0005(2) 0.0027(2) 0.0033(2)
C2 0.0274(4) 0.0260(4) 0.0277(4) 0.0052(3) 0.0028(3) 0.0052(3)
C3 0.0215(4) 0.0249(4) 0.0207(4) 0.0041(3) 0.0034(3) 0.0015(3)
C4 0.0188(3) 0.0229(4) 0.0233(4) 0.0004(3) 0.0030(3) 0.0004(3)
C5 0.0364(5) 0.0341(5) 0.0260(4) 0.0006(4) 0.0098(4) 0.0007(4)
C6 0.0368(5) 0.0306(5) 0.0350(5) -0.0082(4) 0.0056(4) -0.0048(4)
C7 0.0204(4) 0.0269(4) 0.0196(4) 0.0025(3) 0.0009(3) 0.0019(3)
C8 0.0214(4) 0.0266(4) 0.0187(4) 0.0001(3) 0.0007(3) 0.0010(3)
C9 0.0203(4) 0.0239(4) 0.0204(4) 0.0013(3) 0.0007(3) 0.0036(3)
O3 0.0271(3) 0.0263(3) 0.0240(3) -0.0008(3) 0.0042(2) -0.0032(3)
C10 0.0245(4) 0.0268(4) 0.0232(4) -0.0030(3) -0.0008(3) 0.0027(3)
O4 0.0363(4) 0.0328(4) 0.0279(4) -0.0085(3) 0.0005(3) -0.0049(3)
C11 0.0341(5) 0.0388(5) 0.0212(4) -0.0058(4) 0.0042(4) -0.0009(4)
C12 0.0302(5) 0.0379(5) 0.0214(4) -0.0006(4) 0.0058(3) -0.0027(4)
C13 0.0340(5) 0.0318(5) 0.0279(5) -0.0028(4) 0.0109(4) -0.0031(4)
C14 0.0552(8) 0.0550(8) 0.0337(6) -0.0184(6) 0.0011(5) -0.0134(6)
C15 0.0180(4) 0.0223(4) 0.0227(4) 0.0002(3) 0.0000(3) -0.0003(3)
C16 0.0199(4) 0.0181(4) 0.0237(4) 0.0009(3) 0.0008(3) -0.0002(3)
C17 0.0182(3) 0.0189(4) 0.0220(4) 0.0008(3) 0.0006(3) -0.0009(3)
O5 0.0208(3) 0.0187(3) 0.0332(4) 0.0014(2) 0.0064(2) -0.0008(2)
C18 0.0201(4) 0.0180(4) 0.0253(4) 0.0001(3) -0.0025(3) -0.0011(3)
O6 0.0238(3) 0.0175(3) 0.0466(4) -0.0016(3) 0.0029(3) 0.0005(2)
C19 0.0212(4) 0.0196(4) 0.0292(4) 0.0035(3) -0.0024(3) -0.0039(3)
C20 0.0192(4) 0.0245(4) 0.0264(4) 0.0031(3) 0.0002(3) -0.0024(3)
C21 0.0262(4) 0.0215(4) 0.0386(5) 0.0025(4) 0.0057(4) -0.0044(3)

loop_
_atom_type_symbol
_atom_type_description
_atom_type_scat_dispersion_real
_atom_type_scat_dispersion_imag
_atom_type_scat_source
C C 0.0033 0.0016 'International Tables Vol C Tables 4.2.6.8 and 6.1.1.4'
H H 0.0000 0.0000 'International Tables Vol C Tables 4.2.6.8 and 6.1.1.4'
O O 0.0106 0.0060 'International Tables Vol C Tables 4.2.6.8 and 6.1.1.4'

loop_
_geom_angle_atom_site_label_1
_geom_angle_atom_site_label_2
_geom_angle_atom_site_label_3
_geom_angle
_geom_angle_site_symmetry_1
_geom_angle_site_symmetry_3
_geom_angle_publ_flag
O1 C1 O2 110.38(7) . . ?
O1 C1 C5 105.74(8) . . ?
O2 C1 C5 105.39(8) . . ?
O1 C1 C6 111.40(9) . . ?
O2 C1 C6 111.67(8) . . ?
C5 C1 C6 111.95(9) . . ?
C1 O1 C2 114.33(7) . . ?
C1 O2 C4 113.89(7) . . ?
O1 C2 C3 111.41(8) . . ?
O1 C2 H2A 109.3 . . ?
C3 C2 H2A 109.3 . . ?
O1 C2 H2B 109.3 . . ?
C3 C2 H2B 109.3 . . ?
H2A C2 H2B 108.0 . . ?
C7 C3 C2 112.37(8) . . ?
C7 C3 C4 115.97(7) . . ?
C2 C3 C4 106.31(8) . . ?
C7 C3 H3 107.3 . . ?
C2 C3 H3 107.3 . . ?
C4 C3 H3 107.3 . . ?
O2 C4 C15 108.94(7) . . ?
O2 C4 C3 109.19(7) . . ?
C15 C4 C3 113.86(8) . . ?
O2 C4 H4 108.2 . . ?
C15 C4 H4 108.2 . . ?
C3 C4 H4 108.2 . . ?
C1 C5 H5A 109.5 . . ?
C1 C5 H5B 109.5 . . ?
H5A C5 H5B 109.5 . . ?
C1 C5 H5C 109.5 . . ?
H5A C5 H5C 109.5 . . ?
H5B C5 H5C 109.5 . . ?
C1 C6 H6A 109.5 . . ?
C1 C6 H6B 109.5 . . ?
H6A C6 H6B 109.5 . . ?
C1 C6 H6C 109.5 . . ?
H6A C6 H6C 109.5 . . ?
H6B C6 H6C 109.5 . . ?
C12 C7 C8 117.91(9) . . ?
C12 C7 C3 119.85(8) . . ?
C8 C7 C3 122.19(8) . . ?
C9 C8 C7 120.88(8) . . ?
C9 C8 H8 119.6 . . ?
C7 C8 H8 119.6 . . ?
O3 C9 C8 124.72(8) . . ?
O3 C9 C10 114.87(8) . . ?
C8 C9 C10 120.41(8) . . ?
C9 O3 C13 117.07(8) . . ?
O4 C10 C11 125.61(9) . . ?
O4 C10 C9 115.21(9) . . ?
C11 C10 C9 119.17(9) . . ?
C10 O4 C14 116.60(9) . . ?
C10 C11 C12 119.87(9) . . ?
C10 C11 H11 120.1 . . ?
C12 C11 H11 120.1 . . ?
C7 C12 C11 121.71(9) . . ?
C7 C12 H12 119.1 . . ?
C11 C12 H12 119.1 . . ?
O3 C13 H13A 109.5 . . ?
O3 C13 H13B 109.5 . . ?
H13A C13 H13B 109.5 . . ?
O3 C13 H13C 109.5 . . ?
H13A C13 H13C 109.5 . . ?
H13B C13 H13C 109.5 . . ?
O4 C14 H14A 109.5 . . ?
O4 C14 H14B 109.5 . . ?
H14A C14 H14B 109.5 . . ?
O4 C14 H14C 109.5 . . ?
H14A C14 H14C 109.5 . . ?
H14B C14 H14C 109.5 . . ?
C20 C15 C16 119.23(8) . . ?
C20 C15 C4 122.27(8) . . ?
C16 C15 C4 118.47(8) . . ?
C17 C16 C15 120.44(8) . . ?
C17 C16 H16 119.8 . . ?
C15 C16 H16 119.8 . . ?
O5 C17 C16 125.36(8) . . ?
O5 C17 C18 114.63(7) . . ?
C16 C17 C18 120.00(8) . . ?
C17 O5 C21 117.09(7) . . ?
O6 C18 C19 118.89(8) . . ?
O6 C18 C17 121.71(8) . . ?
C19 C18 C17 119.39(8) . . ?
C18 O6 H6 109.5 . . ?
C18 C19 C20 120.67(8) . . ?
C18 C19 H19 119.7 . . ?
C20 C19 H19 119.7 . . ?
C15 C20 C19 120.23(8) . . ?
C15 C20 H20 119.9 . . ?
C19 C20 H20 119.9 . . ?
O5 C21 H21A 109.5 . . ?
O5 C21 H21B 109.5 . . ?
H21A C21 H21B 109.5 . . ?
O5 C21 H21C 109.5 . . ?
H21A C21 H21C 109.5 . . ?
H21B C21 H21C 109.5 . . ?

loop_
_geom_bond_atom_site_label_1
_geom_bond_atom_site_label_2
_geom_bond_distance
_geom_bond_site_symmetry_2
_geom_bond_publ_flag
C1 O1 1.4287(12) . ?
C1 O2 1.4326(11) . ?
C1 C5 1.5120(14) . ?
C1 C6 1.5220(15) . ?
O1 C2 1.4292(12) . ?
O2 C4 1.4339(11) . ?
C2 C3 1.5318(13) . ?
C2 H2A 0.9900 . ?
C2 H2B 0.9900 . ?
C3 C7 1.5128(13) . ?
C3 C4 1.5412(13) . ?
C3 H3 1.0000 . ?
C4 C15 1.5030(12) . ?
C4 H4 1.0000 . ?
C5 H5A 0.9800 . ?
C5 H5B 0.9800 . ?
C5 H5C 0.9800 . ?
C6 H6A 0.9800 . ?
C6 H6B 0.9800 . ?
C6 H6C 0.9800 . ?
C7 C12 1.3847(13) . ?
C7 C8 1.4047(12) . ?
C8 C9 1.3826(13) . ?
C8 H8 0.9500 . ?
C9 O3 1.3704(11) . ?
C9 C10 1.4039(13) . ?
O3 C13 1.4281(12) . ?
C10 O4 1.3719(12) . ?
C10 C11 1.3822(14) . ?
O4 C14 1.4211(14) . ?
C11 C12 1.3977(15) . ?
C11 H11 0.9500 . ?
C12 H12 0.9500 . ?
C13 H13A 0.9800 . ?
C13 H13B 0.9800 . ?
C13 H13C 0.9800 . ?
C14 H14A 0.9800 . ?
C14 H14B 0.9800 . ?
C14 H14C 0.9800 . ?
C15 C20 1.3903(13) . ?
C15 C16 1.4024(12) . ?
C16 C17 1.3862(12) . ?
C16 H16 0.9500 . ?
C17 O5 1.3701(10) . ?
C17 C18 1.4041(12) . ?
O5 C21 1.4228(11) . ?
C18 O6 1.3655(11) . ?
C18 C19 1.3838(13) . ?
O6 H6 0.8400 . ?
C19 C20 1.3929(13) . ?
C19 H19 0.9500 . ?
C20 H20 0.9500 . ?
C21 H21A 0.9800 . ?
C21 H21B 0.9800 . ?
C21 H21C 0.9800 . ?

loop_
_geom_hbond_atom_site_label_D
_geom_hbond_atom_site_label_H
_geom_hbond_atom_site_label_A
_geom_hbond_distance_DH
_geom_hbond_distance_HA
_geom_hbond_distance_DA
_geom_hbond_angle_DHA
_geom_hbond_site_symmetry_A
C19 H19 O1 0.95 2.58 3.3892(11) 143.4 8_765
C8 H8 O1 0.95 2.43 3.0109(12) 119.2 .
C6 H6C O3 0.98 2.51 3.4113(14) 153.1 8_755
O6 H6 O5 0.84 2.29 2.6947(10) 110.1 .
O6 H6 O4 0.84 2.24 2.9572(11) 143.9 1_455
O6 H6 O3 0.84 2.26 2.9215(11) 135.4 1_455

loop_
_geom_torsion_atom_site_label_1
_geom_torsion_atom_site_label_2
_geom_torsion_atom_site_label_3
_geom_torsion_atom_site_label_4
_geom_torsion
_geom_torsion_site_symmetry_1
_geom_torsion_site_symmetry_2
_geom_torsion_site_symmetry_3
_geom_torsion_site_symmetry_4
_geom_torsion_publ_flag
O2 C1 O1 C2 53.82(10) . . . . ?
C5 C1 O1 C2 167.32(8) . . . . ?
C6 C1 O1 C2 -70.83(10) . . . . ?
O1 C1 O2 C4 -56.59(10) . . . . ?
C5 C1 O2 C4 -170.32(8) . . . . ?
C6 C1 O2 C4 67.91(10) . . . . ?
C1 O1 C2 C3 -55.60(11) . . . . ?
O1 C2 C3 C7 -72.86(10) . . . . ?
O1 C2 C3 C4 55.01(10) . . . . ?
C1 O2 C4 C15 -175.27(7) . . . . ?
C1 O2 C4 C3 59.82(9) . . . . ?
C7 C3 C4 O2 69.18(10) . . . . ?
C2 C3 C4 O2 -56.53(9) . . . . ?
C7 C3 C4 C15 -52.81(10) . . . . ?
C2 C3 C4 C15 -178.52(7) . . . . ?
C2 C3 C7 C12 -124.08(10) . . . . ?
C4 C3 C7 C12 113.35(10) . . . . ?
C2 C3 C7 C8 53.09(11) . . . . ?
C4 C3 C7 C8 -69.49(11) . . . . ?
C12 C7 C8 C9 1.52(14) . . . . ?
C3 C7 C8 C9 -175.70(8) . . . . ?
C7 C8 C9 O3 179.92(8) . . . . ?
C7 C8 C9 C10 0.54(14) . . . . ?
C8 C9 O3 C13 -13.81(13) . . . . ?
C10 C9 O3 C13 165.61(9) . . . . ?
O3 C9 C10 O4 -1.74(12) . . . . ?
C8 C9 C10 O4 177.71(8) . . . . ?
O3 C9 C10 C11 178.64(9) . . . . ?
C8 C9 C10 C11 -1.92(14) . . . . ?
C11 C10 O4 C14 12.41(16) . . . . ?
C9 C10 O4 C14 -167.19(11) . . . . ?
O4 C10 C11 C12 -178.37(10) . . . . ?
C9 C10 C11 C12 1.21(16) . . . . ?
C8 C7 C12 C11 -2.25(15) . . . . ?
C3 C7 C12 C11 175.03(10) . . . . ?
C10 C11 C12 C7 0.90(17) . . . . ?
O2 C4 C15 C20 -39.73(12) . . . . ?
C3 C4 C15 C20 82.40(11) . . . . ?
O2 C4 C15 C16 142.22(8) . . . . ?
C3 C4 C15 C16 -95.65(10) . . . . ?
C20 C15 C16 C17 -1.40(14) . . . . ?
C4 C15 C16 C17 176.71(8) . . . . ?
C15 C16 C17 O5 -179.89(8) . . . . ?
C15 C16 C17 C18 0.21(13) . . . . ?
C16 C17 O5 C21 -10.46(14) . . . . ?
C18 C17 O5 C21 169.44(8) . . . . ?
O5 C17 C18 O6 2.90(13) . . . . ?
C16 C17 C18 O6 -177.19(9) . . . . ?
O5 C17 C18 C19 -178.47(8) . . . . ?
C16 C17 C18 C19 1.44(13) . . . . ?
O6 C18 C19 C20 176.77(9) . . . . ?
C17 C18 C19 C20 -1.90(14) . . . . ?
C16 C15 C20 C19 0.94(14) . . . . ?
C4 C15 C20 C19 -177.09(8) . . . . ?
C18 C19 C20 C15 0.71(14) . . . . ?
